data_7212688
loop_
_publ_author_name
'Li, Cheng-Peng'
'Chen, Jing'
'Du, Miao'

_publ_section_title
;
 Structural diversification and metal-directed assembly of coordination
 architectures based on tetrabromoterephthalic acid and a bent dipyridyl
 tecton 2,5-bis(4-pyridyl)-1,3,4-oxadiazole
;
_journal_issue 12
_journal_name_full CrystEngComm
_journal_page_first 4392
_journal_paper_doi 10.1039/c003738a
_journal_volume 12
_journal_year 2010
_chemical_formula_sum 'C44 H24 Br8 Co N10 O10'
_chemical_formula_weight 1550.94
_chemical_name_systematic
;
?
;
_space_group_IT_number 14
_symmetry_cell_setting monoclinic
_symmetry_space_group_name_Hall '-P 2ybc'
_symmetry_space_group_name_H-M 'P 1 21/c 1'
_atom_sites_solution_hydrogens geom
_atom_sites_solution_primary direct
_atom_sites_solution_secondary difmap
_audit_creation_method SHELXL-97
_cell_angle_alpha 90.00
_cell_angle_beta 90.585(3)
_cell_angle_gamma 90.00
_cell_formula_units_Z 2
_cell_length_a 17.701(3)
_cell_length_b 8.7379(14)
_cell_length_c 15.466(3)
_cell_measurement_reflns_used 4645
_cell_measurement_temperature 296(2)
_cell_measurement_theta_max 27.63
_cell_measurement_theta_min 2.60
_cell_volume 2392.0(7)
_computing_cell_refinement 'Bruker APEX II'
_computing_data_collection 'Bruker APEX II'
_computing_data_reduction 'Bruker SAINT'
_computing_molecular_graphics 'Bruker SHELXTL'
_computing_publication_material 'Bruker SHELXTL'
_computing_structure_refinement 'SHELXL-97 (Sheldrick, 1997)'
_computing_structure_solution 'SHELXS-97 (Sheldrick, 1990)'
_diffrn_ambient_temperature 296(2)
_diffrn_measured_fraction_theta_full 0.992
_diffrn_measured_fraction_theta_max 0.992
_diffrn_measurement_device_type 'APEX II CCD area detector'
_diffrn_measurement_method 'phi and omega scans'
_diffrn_radiation_monochromator graphite
_diffrn_radiation_source 'fine-focus sealed tube'
_diffrn_radiation_type MoK\a
_diffrn_radiation_wavelength 0.71073
_diffrn_reflns_av_R_equivalents 0.0251
_diffrn_reflns_av_sigmaI/netI 0.0300
_diffrn_reflns_limit_h_max 19
_diffrn_reflns_limit_h_min -21
_diffrn_reflns_limit_k_max 10
_diffrn_reflns_limit_k_min -9
_diffrn_reflns_limit_l_max 18
_diffrn_reflns_limit_l_min -12
_diffrn_reflns_number 11729
_diffrn_reflns_theta_full 25.03
_diffrn_reflns_theta_max 25.03
_diffrn_reflns_theta_min 2.60
_exptl_absorpt_coefficient_mu 7.111
_exptl_absorpt_correction_T_max 1.000000
_exptl_absorpt_correction_T_min 0.487382
_exptl_absorpt_correction_type multi-scan
_exptl_absorpt_process_details SADABS
_exptl_crystal_colour Red
_exptl_crystal_density_diffrn 2.153
_exptl_crystal_density_meas ?
_exptl_crystal_density_method 'not measured'
_exptl_crystal_description Block
_exptl_crystal_F_000 1490
_exptl_crystal_size_max 0.24
_exptl_crystal_size_mid 0.20
_exptl_crystal_size_min 0.18
_refine_diff_density_max 0.935
_refine_diff_density_min -1.320
_refine_diff_density_rms 0.094
_refine_ls_extinction_method none
_refine_ls_goodness_of_fit_ref 1.048
_refine_ls_hydrogen_treatment constr
_refine_ls_matrix_type full
_refine_ls_number_parameters 333
_refine_ls_number_reflns 4190
_refine_ls_number_restraints 9
_refine_ls_restrained_S_all 1.079
_refine_ls_R_factor_all 0.0415
_refine_ls_R_factor_gt 0.0318
_refine_ls_shift/su_max 0.002
_refine_ls_shift/su_mean 0.000
_refine_ls_structure_factor_coef Fsqd
_refine_ls_weighting_details 'calc w=1/[\s^2^(Fo^2^)+(0.0420P)^2^+4.1654P] where P=(Fo^2^+2Fc^2^)/3'
_refine_ls_weighting_scheme calc
_refine_ls_wR_factor_gt 0.0804
_refine_ls_wR_factor_ref 0.0844
_reflns_number_gt 3490
_reflns_number_total 4190
_reflns_threshold_expression >2sigma(I)
_cod_data_source_file c003738a.txt
_cod_data_source_block 1
_cod_depositor_comments
;
The following automatic conversions were performed:

'_symmetry_cell_setting' value 'Monoclinic' changed to 'monoclinic'
according to /home/saulius/struct/CIF-dictionaries/cif_core.dic
dictionary named 'cif_core.dic' version 2.4.2 from
2011-04-26.

'_exptl_absorpt_correction_type' value 'Multi-Scan'
changed to 'multi-scan' according to
/home/saulius/struct/CIF-dictionaries/cif_core.dic dictionary named
'cif_core.dic' version 2.4.2 from 2011-04-26.

Automatic conversion script
Id: cif_fix_values 1891 2012-01-12 08:04:46Z andrius 

The following automatic conversions were performed:

'_exptl_crystal_density_meas' value 'None' was changed to '?' - the
value is perceived as not measured.

Automatic conversion script
Id: cif_fix_values 3008 2015-01-20 13:52:24Z robertas 
;
_cod_original_sg_symbol_H-M P2(1)/c
_cod_database_code 7212688

loop_
_symmetry_equiv_pos_as_xyz
'x, y, z'
'-x, y+1/2, -z+1/2'
'-x, -y, -z'
'x, -y-1/2, z-1/2'

loop_
_atom_site_label
_atom_site_type_symbol
_atom_site_fract_x
_atom_site_fract_y
_atom_site_fract_z
_atom_site_U_iso_or_equiv
_atom_site_adp_type
_atom_site_occupancy
_atom_site_symmetry_multiplicity
_atom_site_calc_flag
_atom_site_refinement_flags
Co1 Co 0.5000 1.0000 1.0000 0.0250(2) Uani 1 2 d S
Br1 Br 0.79787(3) 1.04932(5) 0.96097(3) 0.03643(14) Uani 1 1 d .
Br2 Br 0.92179(2) 1.33477(5) 0.93636(3) 0.03487(14) Uani 1 1 d .
Br3 Br 0.72469(3) 1.73975(5) 1.10462(3) 0.03543(14) Uani 1 1 d .
Br4 Br 0.60855(3) 1.45076(5) 1.14762(3) 0.03662(14) Uani 1 1 d .
O1 O 0.59534(16) 1.1492(3) 1.0069(2) 0.0302(7) Uani 1 1 d .
O2 O 0.66154(17) 1.0550(3) 1.1196(2) 0.0338(7) Uani 1 1 d .
O3 O 0.91090(18) 1.6807(4) 1.0684(2) 0.0442(9) Uani 1 1 d .
O4 O 0.86728(19) 1.7001(4) 0.9317(2) 0.0419(8) Uani 1 1 d .
H4 H 0.9062 1.7482 0.9228 0.063 Uiso 1 1 calc R
O5 O 0.77036(17) 0.5187(4) 0.7762(2) 0.0330(7) Uani 1 1 d .
N1 N 0.5710(2) 0.8328(4) 0.9348(3) 0.0309(9) Uani 1 1 d .
N2 N 0.6893(2) 0.3414(5) 0.8180(3) 0.0388(10) Uani 1 1 d .
N3 N 0.7489(2) 0.2696(5) 0.7748(3) 0.0382(10) Uani 1 1 d .
N4 N 1.0058(2) 0.3161(5) 0.6285(3) 0.0456(11) Uani 1 1 d .
C1 C 0.6013(2) 0.5685(5) 0.9115(3) 0.0317(10) Uani 1 1 d .
H1 H 0.5907 0.4662 0.9227 0.038 Uiso 1 1 calc R
C2 C 0.5590(3) 0.6827(5) 0.9485(3) 0.0337(11) Uani 1 1 d .
H2 H 0.5200 0.6547 0.9850 0.040 Uiso 1 1 calc R
C3 C 0.6282(3) 0.8702(6) 0.8822(3) 0.0353(11) Uani 1 1 d .
H3 H 0.6373 0.9732 0.8716 0.042 Uiso 1 1 calc R
C4 C 0.6737(3) 0.7633(6) 0.8434(3) 0.0354(11) Uani 1 1 d .
H4A H 0.7133 0.7942 0.8084 0.043 Uiso 1 1 calc R
C5 C 0.6599(2) 0.6084(5) 0.8570(3) 0.0307(10) Uani 1 1 d .
C6 C 0.7041(2) 0.4857(5) 0.8175(3) 0.0299(10) Uani 1 1 d .
C7 C 0.7944(2) 0.3767(5) 0.7511(3) 0.0306(10) Uani 1 1 d .
C8 C 0.8671(3) 0.3599(5) 0.7071(3) 0.0320(10) Uani 1 1 d .
C9 C 0.9065(3) 0.4817(6) 0.6728(4) 0.0426(13) Uani 1 1 d .
H9 H 0.8869 0.5803 0.6759 0.051 Uiso 1 1 calc R
C10 C 0.9748(3) 0.4557(6) 0.6341(4) 0.0523(15) Uani 1 1 d .
H10 H 1.0006 0.5384 0.6108 0.063 Uiso 1 1 calc R
C11 C 0.9666(3) 0.1972(6) 0.6606(4) 0.0469(13) Uani 1 1 d .
H11 H 0.9870 0.0995 0.6558 0.056 Uiso 1 1 calc R
C12 C 0.8980(3) 0.2133(6) 0.7002(4) 0.0423(12) Uani 1 1 d .
H12 H 0.8727 0.1286 0.7219 0.051 Uiso 1 1 calc R
C13 C 0.7088(2) 1.2730(4) 1.0468(3) 0.0239(9) Uani 1 1 d .
C14 C 0.6957(2) 1.4178(5) 1.0807(3) 0.0240(9) Uani 1 1 d .
C15 C 0.7463(2) 1.5385(5) 1.0673(3) 0.0247(9) Uani 1 1 d .
C16 C 0.8125(2) 1.5133(5) 1.0214(3) 0.0251(9) Uani 1 1 d .
C17 C 0.8277(2) 1.3673(5) 0.9898(3) 0.0254(9) Uani 1 1 d .
C18 C 0.7763(2) 1.2486(4) 1.0026(3) 0.0253(9) Uani 1 1 d .
C19 C 0.6504(2) 1.1455(4) 1.0596(3) 0.0249(9) Uani 1 1 d .
C20 C 0.8697(2) 1.6427(5) 1.0094(3) 0.0314(11) Uani 1 1 d .
N5 N 0.5327(2) 0.9060(5) 1.1193(3) 0.0384(10) Uani 1 1 d DU
C21 C 0.5072(5) 0.8252(7) 1.1715(4) 0.111(3) Uani 1 1 d DU
C22 C 0.4760(6) 0.6985(8) 1.2208(6) 0.125(4) Uani 1 1 d D
H22A H 0.4572 0.6217 1.1818 0.187 Uiso 1 1 calc R
H22B H 0.4355 0.7351 1.2560 0.187 Uiso 1 1 calc R
H22C H 0.5148 0.6552 1.2571 0.187 Uiso 1 1 calc R

loop_
_atom_site_aniso_label
_atom_site_aniso_U_11
_atom_site_aniso_U_22
_atom_site_aniso_U_33
_atom_site_aniso_U_23
_atom_site_aniso_U_13
_atom_site_aniso_U_12
Co1 0.0174(4) 0.0255(4) 0.0321(5) -0.0012(3) 0.0035(3) -0.0026(3)
Br1 0.0333(3) 0.0218(2) 0.0544(3) -0.0059(2) 0.0083(2) -0.00092(18)
Br2 0.0228(2) 0.0320(2) 0.0501(3) -0.0039(2) 0.0120(2) -0.00079(18)
Br3 0.0317(3) 0.0213(2) 0.0535(3) -0.0066(2) 0.0120(2) -0.00313(18)
Br4 0.0275(2) 0.0348(3) 0.0478(3) -0.0060(2) 0.0162(2) -0.00589(19)
O1 0.0205(15) 0.0307(16) 0.0394(18) 0.0008(14) 0.0012(14) -0.0042(13)
O2 0.0304(17) 0.0267(16) 0.044(2) 0.0072(15) -0.0031(15) -0.0068(13)
O3 0.0271(18) 0.046(2) 0.059(2) -0.0123(18) 0.0012(17) -0.0135(16)
O4 0.0364(19) 0.0363(19) 0.053(2) 0.0087(17) 0.0122(17) -0.0105(15)
O5 0.0278(17) 0.0338(17) 0.0376(19) -0.0042(14) 0.0049(14) 0.0059(14)
N1 0.0232(19) 0.033(2) 0.037(2) -0.0055(17) 0.0006(16) 0.0015(16)
N2 0.034(2) 0.039(2) 0.044(3) -0.0046(19) 0.0058(19) 0.0037(18)
N3 0.032(2) 0.038(2) 0.045(3) -0.0042(19) 0.0065(19) 0.0074(18)
N4 0.038(2) 0.050(3) 0.049(3) -0.007(2) 0.011(2) 0.010(2)
C1 0.027(2) 0.035(2) 0.033(3) -0.002(2) 0.000(2) 0.0017(19)
C2 0.025(2) 0.038(3) 0.038(3) -0.004(2) 0.003(2) -0.002(2)
C3 0.030(3) 0.035(3) 0.041(3) 0.000(2) 0.005(2) 0.001(2)
C4 0.027(2) 0.046(3) 0.033(3) -0.002(2) 0.006(2) 0.001(2)
C5 0.020(2) 0.038(3) 0.033(3) -0.002(2) -0.0027(19) 0.0049(19)
C6 0.024(2) 0.038(3) 0.028(2) -0.001(2) -0.0009(19) 0.0051(19)
C7 0.030(2) 0.031(2) 0.030(2) -0.002(2) 0.000(2) 0.009(2)
C8 0.031(2) 0.035(2) 0.030(3) -0.004(2) -0.003(2) 0.007(2)
C9 0.042(3) 0.032(3) 0.054(3) -0.001(2) 0.009(3) 0.010(2)
C10 0.048(3) 0.042(3) 0.067(4) -0.004(3) 0.017(3) 0.000(3)
C11 0.049(3) 0.040(3) 0.052(3) -0.005(3) 0.013(3) 0.013(3)
C12 0.044(3) 0.037(3) 0.047(3) -0.002(2) 0.008(2) 0.008(2)
C13 0.022(2) 0.020(2) 0.029(2) 0.0013(18) -0.0015(18) -0.0029(17)
C14 0.018(2) 0.026(2) 0.028(2) 0.0012(18) 0.0036(17) -0.0002(17)
C15 0.022(2) 0.020(2) 0.032(2) -0.0005(18) 0.0003(18) 0.0003(16)
C16 0.023(2) 0.024(2) 0.028(2) 0.0001(18) 0.0014(18) -0.0048(17)
C17 0.018(2) 0.026(2) 0.033(2) -0.0013(19) 0.0030(18) -0.0012(17)
C18 0.024(2) 0.020(2) 0.032(2) -0.0034(18) -0.0002(18) -0.0006(17)
C19 0.020(2) 0.017(2) 0.038(3) -0.0040(19) 0.0024(19) -0.0017(16)
C20 0.021(2) 0.023(2) 0.050(3) -0.006(2) 0.010(2) -0.0013(18)
N5 0.0232(19) 0.048(2) 0.043(2) 0.033(2) -0.0092(17) -0.0222(18)
C21 0.088(5) 0.125(7) 0.120(7) 0.024(6) -0.015(5) -0.015(5)
C22 0.104(8) 0.152(10) 0.118(9) -0.027(8) 0.013(6) 0.005(7)

loop_
_atom_type_symbol
_atom_type_description
_atom_type_scat_dispersion_real
_atom_type_scat_dispersion_imag
_atom_type_scat_source
C C 0.0033 0.0016 'International Tables Vol C Tables 4.2.6.8 and 6.1.1.4'
H H 0.0000 0.0000 'International Tables Vol C Tables 4.2.6.8 and 6.1.1.4'
N N 0.0061 0.0033 'International Tables Vol C Tables 4.2.6.8 and 6.1.1.4'
O O 0.0106 0.0060 'International Tables Vol C Tables 4.2.6.8 and 6.1.1.4'
Br Br -0.2901 2.4595 'International Tables Vol C Tables 4.2.6.8 and 6.1.1.4'
Co Co 0.3494 0.9721 'International Tables Vol C Tables 4.2.6.8 and 6.1.1.4'

loop_
_geom_angle_atom_site_label_1
_geom_angle_atom_site_label_2
_geom_angle_atom_site_label_3
_geom_angle
_geom_angle_site_symmetry_1
_geom_angle_site_symmetry_3
N5 Co1 N5 180 . 3_677
N5 Co1 O1 89.09(13) . .
N5 Co1 O1 90.91(13) 3_677 .
N5 Co1 O1 90.91(13) . 3_677
N5 Co1 O1 89.09(13) 3_677 3_677
O1 Co1 O1 180 . 3_677
N5 Co1 N1 89.41(16) . .
N5 Co1 N1 90.59(16) 3_677 .
O1 Co1 N1 88.47(13) . .
O1 Co1 N1 91.53(13) 3_677 .
N5 Co1 N1 90.59(16) . 3_677
N5 Co1 N1 89.41(16) 3_677 3_677
O1 Co1 N1 91.53(13) . 3_677
O1 Co1 N1 88.47(13) 3_677 3_677
N1 Co1 N1 180 . 3_677
C19 O1 Co1 128.4(3) . .
C20 O4 H4 109.5 . .
C7 O5 C6 102.2(3) . .
C3 N1 C2 116.9(4) . .
C3 N1 Co1 123.9(3) . .
C2 N1 Co1 119.2(3) . .
C6 N2 N3 106.3(4) . .
C7 N3 N2 106.6(4) . .
C10 N4 C11 117.7(4) . .
C2 C1 C5 118.9(4) . .
C2 C1 H1 120.6 . .
C5 C1 H1 120.6 . .
N1 C2 C1 123.7(4) . .
N1 C2 H2 118.1 . .
C1 C2 H2 118.1 . .
N1 C3 C4 123.1(4) . .
N1 C3 H3 118.4 . .
C4 C3 H3 118.4 . .
C3 C4 C5 119.4(4) . .
C3 C4 H4A 120.3 . .
C5 C4 H4A 120.3 . .
C1 C5 C4 118.0(4) . .
C1 C5 C6 118.3(4) . .
C4 C5 C6 123.7(4) . .
N2 C6 O5 112.6(4) . .
N2 C6 C5 127.2(4) . .
O5 C6 C5 120.2(4) . .
N3 C7 O5 112.3(4) . .
N3 C7 C8 127.7(4) . .
O5 C7 C8 119.8(4) . .
C9 C8 C12 118.5(4) . .
C9 C8 C7 123.3(4) . .
C12 C8 C7 118.2(4) . .
C10 C9 C8 119.3(5) . .
C10 C9 H9 120.3 . .
C8 C9 H9 120.3 . .
N4 C10 C9 122.8(5) . .
N4 C10 H10 118.6 . .
C9 C10 H10 118.6 . .
N4 C11 C12 123.1(5) . .
N4 C11 H11 118.4 . .
C12 C11 H11 118.4 . .
C11 C12 C8 118.5(5) . .
C11 C12 H12 120.7 . .
C8 C12 H12 120.7 . .
C14 C13 C18 118.0(4) . .
C14 C13 C19 119.9(4) . .
C18 C13 C19 122.2(4) . .
C13 C14 C15 121.4(4) . .
C13 C14 Br4 119.0(3) . .
C15 C14 Br4 119.5(3) . .
C16 C15 C14 119.9(4) . .
C16 C15 Br3 118.4(3) . .
C14 C15 Br3 121.6(3) . .
C17 C16 C15 119.3(4) . .
C17 C16 C20 120.3(4) . .
C15 C16 C20 120.4(4) . .
C16 C17 C18 120.2(4) . .
C16 C17 Br2 117.7(3) . .
C18 C17 Br2 121.9(3) . .
C17 C18 C13 121.1(4) . .
C17 C18 Br1 120.1(3) . .
C13 C18 Br1 118.8(3) . .
O2 C19 O1 128.1(4) . .
O2 C19 C13 117.4(4) . .
O1 C19 C13 114.5(4) . .
O3 C20 O4 127.2(4) . .
O3 C20 C16 120.4(4) . .
O4 C20 C16 112.4(4) . .
C21 N5 Co1 137.9(5) . .
N5 C21 C22 166.9(6) . .
C21 C22 H22A 109.5 . .
C21 C22 H22B 109.5 . .
H22A C22 H22B 109.5 . .
C21 C22 H22C 109.5 . .
H22A C22 H22C 109.5 . .
H22B C22 H22C 109.5 . .

loop_
_geom_bond_atom_site_label_1
_geom_bond_atom_site_label_2
_geom_bond_distance
_geom_bond_site_symmetry_2
Co1 N5 2.096(4) .
Co1 N5 2.096(4) 3_677
Co1 O1 2.134(3) .
Co1 O1 2.134(3) 3_677
Co1 N1 2.181(4) .
Co1 N1 2.181(4) 3_677
Br1 C18 1.897(4) .
Br2 C17 1.889(4) .
Br3 C15 1.891(4) .
Br4 C14 1.889(4) .
O1 C19 1.264(5) .
O2 C19 1.233(5) .
O3 C20 1.208(6) .
O4 C20 1.302(6) .
O4 H4 0.8200 .
O5 C7 1.369(5) .
O5 C6 1.372(5) .
N1 C3 1.345(6) .
N1 C2 1.345(6) .
N2 C6 1.287(6) .
N2 N3 1.403(5) .
N3 C7 1.290(6) .
N4 C10 1.341(7) .
N4 C11 1.348(7) .
C1 C2 1.376(6) .
C1 C5 1.389(6) .
C1 H1 0.9300 .
C2 H2 0.9300 .
C3 C4 1.376(6) .
C3 H3 0.9300 .
C4 C5 1.391(7) .
C4 H4A 0.9300 .
C5 C6 1.465(6) .
C7 C8 1.469(6) .
C8 C9 1.380(7) .
C8 C12 1.397(7) .
C9 C10 1.374(7) .
C9 H9 0.9300 .
C10 H10 0.9300 .
C11 C12 1.372(7) .
C11 H11 0.9300 .
C12 H12 0.9300 .
C13 C14 1.389(6) .
C13 C18 1.400(6) .
C13 C19 1.534(5) .
C14 C15 1.400(6) .
C15 C16 1.395(6) .
C16 C17 1.393(6) .
C16 C20 1.530(6) .
C17 C18 1.394(6) .
N5 C21 1.167(8) .
C21 C22 1.456(11) .
C22 H22A 0.9600 .
C22 H22B 0.9600 .
C22 H22C 0.9600 .

loop_
_geom_torsion_atom_site_label_1
_geom_torsion_atom_site_label_2
_geom_torsion_atom_site_label_3
_geom_torsion_atom_site_label_4
_geom_torsion
_geom_torsion_site_symmetry_1
N5 Co1 O1 C19 10.2(4) .
N5 Co1 O1 C19 -169.8(4) 3_677
N1 Co1 O1 C19 -79.2(4) .
N1 Co1 O1 C19 100.8(4) 3_677
N5 Co1 N1 C3 -121.3(4) .
N5 Co1 N1 C3 58.7(4) 3_677
O1 Co1 N1 C3 -32.2(4) .
O1 Co1 N1 C3 147.8(4) 3_677
N5 Co1 N1 C2 57.2(4) .
N5 Co1 N1 C2 -122.8(4) 3_677
O1 Co1 N1 C2 146.3(4) .
O1 Co1 N1 C2 -33.7(4) 3_677
C6 N2 N3 C7 -0.5(5) .
C3 N1 C2 C1 -0.5(7) .
Co1 N1 C2 C1 -179.1(4) .
C5 C1 C2 N1 0.2(7) .
C2 N1 C3 C4 -0.3(7) .
Co1 N1 C3 C4 178.2(4) .
N1 C3 C4 C5 1.3(8) .
C2 C1 C5 C4 0.8(7) .
C2 C1 C5 C6 -179.6(4) .
C3 C4 C5 C1 -1.6(7) .
C3 C4 C5 C6 178.9(4) .
N3 N2 C6 O5 0.2(5) .
N3 N2 C6 C5 -178.0(4) .
C7 O5 C6 N2 0.2(5) .
C7 O5 C6 C5 178.5(4) .
C1 C5 C6 N2 9.8(7) .
C4 C5 C6 N2 -170.6(5) .
C1 C5 C6 O5 -168.3(4) .
C4 C5 C6 O5 11.3(7) .
N2 N3 C7 O5 0.7(5) .
N2 N3 C7 C8 177.0(4) .
C6 O5 C7 N3 -0.5(5) .
C6 O5 C7 C8 -177.1(4) .
N3 C7 C8 C9 170.0(5) .
O5 C7 C8 C9 -14.0(7) .
N3 C7 C8 C12 -10.5(7) .
O5 C7 C8 C12 165.6(4) .
C12 C8 C9 C10 -0.7(8) .
C7 C8 C9 C10 178.8(5) .
C11 N4 C10 C9 1.7(9) .
C8 C9 C10 N4 -0.5(9) .
C10 N4 C11 C12 -1.6(9) .
N4 C11 C12 C8 0.4(9) .
C9 C8 C12 C11 0.8(8) .
C7 C8 C12 C11 -178.7(5) .
C18 C13 C14 C15 3.3(6) .
C19 C13 C14 C15 -177.4(4) .
C18 C13 C14 Br4 -175.6(3) .
C19 C13 C14 Br4 3.6(6) .
C13 C14 C15 C16 -1.9(7) .
Br4 C14 C15 C16 177.0(3) .
C13 C14 C15 Br3 174.5(3) .
Br4 C14 C15 Br3 -6.6(5) .
C14 C15 C16 C17 -0.4(6) .
Br3 C15 C16 C17 -177.0(3) .
C14 C15 C16 C20 -177.6(4) .
Br3 C15 C16 C20 5.9(6) .
C15 C16 C17 C18 1.3(7) .
C20 C16 C17 C18 178.4(4) .
C15 C16 C17 Br2 -174.9(3) .
C20 C16 C17 Br2 2.3(6) .
C16 C17 C18 C13 0.2(7) .
Br2 C17 C18 C13 176.2(3) .
C16 C17 C18 Br1 -179.0(3) .
Br2 C17 C18 Br1 -3.1(5) .
C14 C13 C18 C17 -2.5(7) .
C19 C13 C18 C17 178.3(4) .
C14 C13 C18 Br1 176.8(3) .
C19 C13 C18 Br1 -2.4(6) .
Co1 O1 C19 O2 -0.4(7) .
Co1 O1 C19 C13 -179.0(2) .
C14 C13 C19 O2 -97.3(5) .
C18 C13 C19 O2 81.9(5) .
C14 C13 C19 O1 81.5(5) .
C18 C13 C19 O1 -99.3(5) .
C17 C16 C20 O3 -101.1(5) .
C15 C16 C20 O3 76.0(6) .
C17 C16 C20 O4 78.6(5) .
C15 C16 C20 O4 -104.3(5) .
O1 Co1 N5 C21 168.6(7) .
O1 Co1 N5 C21 -11.4(7) 3_677
N1 Co1 N5 C21 -103.0(7) .
N1 Co1 N5 C21 77.0(7) 3_677
Co1 N5 C21 C22 64(5) .
